data_1517355
loop_
_publ_author_name
'Amir, Elizabeth'
'Murai, Masahito'
'Amir, Roey J.'
'Cowart, John S.'
'Chabinyc, Michael L.'
'Hawker, Craig J.'

_publ_section_title
;
 Conjugated oligomers incorporating azulene building blocks -- seven- vs.
 five-membered ring connectivity
;
_journal_issue 11
_journal_name_full 'Chem. Sci.'
_journal_page_first 4483
_journal_paper_doi 10.1039/C4SC02210F
_journal_volume 5
_journal_year 2014
_chemical_formula_sum 'C26 H16 S2'
_chemical_formula_weight 392.51
_chemical_name_systematic
; 
 ? 
;
_space_group_IT_number 14
_symmetry_cell_setting monoclinic
_symmetry_space_group_name_Hall '-P 2ybc'
_symmetry_space_group_name_H-M 'P 1 21/c 1'
_atom_sites_solution_hydrogens geom
_atom_sites_solution_primary direct
_atom_sites_solution_secondary difmap
_audit_creation_method SHELXL-97
_cell_angle_alpha 90.00
_cell_angle_beta 91.023(9)
_cell_angle_gamma 90.00
_cell_formula_units_Z 4
_cell_length_a 18.239(3)
_cell_length_b 3.8855(7)
_cell_length_c 25.404(4)
_cell_measurement_temperature 100(2)
_cell_volume 1800.0(5)
_computing_structure_refinement 'SHELXL-97 (Sheldrick, 2008)'
_computing_structure_solution 'SHELXS-97 (Sheldrick, 2008)'
_diffrn_ambient_temperature 100(2)
_diffrn_measured_fraction_theta_full 0.995
_diffrn_measured_fraction_theta_max 0.995
_diffrn_measurement_device_type 'Bruker Kappa APEX II'
_diffrn_measurement_method 'omega scan'
_diffrn_radiation_monochromator graphite
_diffrn_radiation_source 'fine-focus sealed tube'
_diffrn_radiation_type MoK\a
_diffrn_radiation_wavelength 0.71073
_diffrn_reflns_av_R_equivalents 0.0808
_diffrn_reflns_av_sigmaI/netI 0.0964
_diffrn_reflns_limit_h_max 21
_diffrn_reflns_limit_h_min -21
_diffrn_reflns_limit_k_max 4
_diffrn_reflns_limit_k_min -2
_diffrn_reflns_limit_l_max 28
_diffrn_reflns_limit_l_min -29
_diffrn_reflns_number 7860
_diffrn_reflns_theta_full 24.71
_diffrn_reflns_theta_max 24.71
_diffrn_reflns_theta_min 1.94
_exptl_absorpt_coefficient_mu 0.305
_exptl_absorpt_correction_T_max 0.745
_exptl_absorpt_correction_T_min 0.427
_exptl_absorpt_correction_type multi-scan
_exptl_absorpt_process_details sadabs
_exptl_crystal_colour green
_exptl_crystal_density_diffrn 1.448
_exptl_crystal_density_method 'not measured'
_exptl_crystal_description needle
_exptl_crystal_F_000 816
_exptl_crystal_size_max 0.30
_exptl_crystal_size_mid 0.05
_exptl_crystal_size_min 0.02
_refine_diff_density_max 1.390
_refine_diff_density_min -0.580
_refine_diff_density_rms 0.095
_refine_ls_extinction_coef 0.0029(13)
_refine_ls_extinction_expression Fc^*^=kFc[1+0.001xFc^2^\l^3^/sin(2\q)]^-1/4^
_refine_ls_extinction_method SHELXL
_refine_ls_goodness_of_fit_ref 1.246
_refine_ls_hydrogen_treatment constr
_refine_ls_matrix_type full
_refine_ls_number_parameters 248
_refine_ls_number_reflns 3070
_refine_ls_number_restraints 1
_refine_ls_restrained_S_all 1.251
_refine_ls_R_factor_all 0.1193
_refine_ls_R_factor_gt 0.0697
_refine_ls_shift/su_max 0.000
_refine_ls_shift/su_mean 0.000
_refine_ls_structure_factor_coef Fsqd
_refine_ls_weighting_details 'calc w=1/[\s^2^(Fo^2^)+(0.0600P)^2^+0.0891P] where P=(Fo^2^+2Fc^2^)/3'
_refine_ls_weighting_scheme calc
_refine_ls_wR_factor_gt 0.1468
_refine_ls_wR_factor_ref 0.1620
_reflns_number_gt 1927
_reflns_number_total 3070
_reflns_threshold_expression >2sigma(I)
_cod_data_source_file c4sc02210f2.cif
_cod_data_source_block l06142011_0m
_cod_depositor_comments 'Adding full bibliography for 1517355--1517356.cif.'
_cod_original_sg_symbol_H-M P2(1)/c
_cod_database_code 1517355

loop_
_symmetry_equiv_pos_as_xyz
'x, y, z'
'-x, y+1/2, -z+1/2'
'-x, -y, -z'
'x, -y-1/2, z-1/2'

loop_
_atom_site_label
_atom_site_type_symbol
_atom_site_fract_x
_atom_site_fract_y
_atom_site_fract_z
_atom_site_U_iso_or_equiv
_atom_site_adp_type
_atom_site_occupancy
_atom_site_symmetry_multiplicity
_atom_site_calc_flag
_atom_site_refinement_flags
C1 C 0.5594(2) 0.9439(13) 0.12175(18) 0.0206(11) Uani 1 1 d .
C2 C 0.6310(2) 1.0813(14) 0.1205(2) 0.0251(12) Uani 1 1 d .
H2 H 0.6500 1.1821 0.0896 0.030 Uiso 1 1 calc R
C3 C 0.6722(2) 1.0619(14) 0.1669(2) 0.0244(12) Uani 1 1 d .
H3 H 0.7205 1.1538 0.1676 0.029 Uiso 1 1 calc R
C4 C 0.6456(2) 0.9144(14) 0.2117(2) 0.0248(13) Uani 1 1 d .
H4 H 0.6758 0.9065 0.2425 0.030 Uiso 1 1 calc R
C5 C 0.5759(2) 0.7774(13) 0.21275(19) 0.0190(12) Uani 1 1 d .
H5 H 0.5583 0.6724 0.2439 0.023 Uiso 1 1 calc R
C6 C 0.5308(2) 0.7951(13) 0.16692(18) 0.0165(11) Uani 1 1 d D
C7 C 0.4530(2) 0.6736(12) 0.16139(18) 0.016 Uani 1 1 d D
H7 H 0.4245 0.5654 0.1876 0.019 Uiso 1 1 calc R
C8 C 0.4303(2) 0.7553(13) 0.10783(18) 0.0180(11) Uani 1 1 d .
C9 C 0.3563(2) 0.6777(12) 0.08453(18) 0.0166(11) Uani 1 1 d .
C10 C 0.2949(2) 0.7407(13) 0.11579(18) 0.0171(11) Uani 1 1 d .
C11 C 0.2919(2) 0.8954(13) 0.16492(18) 0.0217(12) Uani 1 1 d .
H11 H 0.3329 0.9872 0.1838 0.026 Uiso 1 1 calc R
C12 C 0.2201(2) 0.8964(14) 0.18249(19) 0.0243(12) Uani 1 1 d .
H12 H 0.2045 0.9841 0.2154 0.029 Uiso 1 1 calc R
C13 C 0.1744(2) 0.7469(13) 0.14387(19) 0.0209(12) Uani 1 1 d .
H13 H 0.1229 0.7165 0.1464 0.025 Uiso 1 1 calc R
C14 C 0.2162(2) 0.6512(13) 0.10182(18) 0.0188(11) Uani 1 1 d .
C15 C 0.1882(2) 0.5103(13) 0.05487(18) 0.0195(12) Uani 1 1 d .
H15 H 0.1368 0.4691 0.0547 0.023 Uiso 1 1 calc R
C16 C 0.2222(2) 0.4211(13) 0.00879(17) 0.0161(11) Uani 1 1 d .
C17 C 0.2979(2) 0.4336(13) 0.00062(18) 0.0169(11) Uani 1 1 d .
H17 H 0.3124 0.3554 -0.0331 0.020 Uiso 1 1 calc R
C18 C 0.3557(2) 0.5407(13) 0.03323(18) 0.0196(11) Uani 1 1 d .
H18 H 0.4028 0.5173 0.0183 0.023 Uiso 1 1 calc R
C19 C 0.1760(2) 0.2964(13) -0.03626(18) 0.0172(11) Uani 1 1 d .
C20 C 0.0735(2) 0.0454(13) -0.09041(18) 0.0204(12) Uani 1 1 d .
C21 C 0.0110(2) -0.1075(14) -0.11374(19) 0.0245(12) Uani 1 1 d .
H21 H -0.0287 -0.1831 -0.0929 0.029 Uiso 1 1 calc R
C22 C 0.0091(2) -0.1440(14) -0.16780(19) 0.0260(13) Uani 1 1 d .
H22 H -0.0330 -0.2427 -0.1845 0.031 Uiso 1 1 calc R
C23 C 0.0676(2) -0.0389(14) -0.19836(19) 0.0268(13) Uani 1 1 d .
H23 H 0.0652 -0.0717 -0.2354 0.032 Uiso 1 1 calc R
C24 C 0.1297(2) 0.1135(14) -0.17559(18) 0.0228(12) Uani 1 1 d .
H24 H 0.1689 0.1893 -0.1968 0.027 Uiso 1 1 calc R
C25 C 0.1328(2) 0.1525(13) -0.12068(19) 0.0211(12) Uani 1 1 d .
C26 C 0.1910(2) 0.2976(13) -0.08852(18) 0.0166(11) Uani 1 1 d .
H26 H 0.2352 0.3852 -0.1024 0.020 Uiso 1 1 calc R
S1 S 0.49809(6) 0.9408(4) 0.06931(5) 0.0281(4) Uani 1 1 d .
S2 S 0.08903(6) 0.1190(4) -0.02408(5) 0.0230(4) Uani 1 1 d .

loop_
_atom_site_aniso_label
_atom_site_aniso_U_11
_atom_site_aniso_U_22
_atom_site_aniso_U_33
_atom_site_aniso_U_23
_atom_site_aniso_U_13
_atom_site_aniso_U_12
C1 0.030(2) 0.017(3) 0.015(3) -0.001(2) -0.0079(19) 0.003(2)
C2 0.033(3) 0.015(3) 0.028(3) -0.003(3) 0.004(2) -0.001(2)
C3 0.021(2) 0.018(3) 0.035(3) -0.004(3) -0.006(2) 0.000(2)
C4 0.021(2) 0.023(3) 0.029(3) -0.003(3) -0.013(2) 0.004(2)
C5 0.023(2) 0.014(3) 0.020(3) 0.000(2) -0.0096(19) 0.0025(19)
C6 0.019(2) 0.013(3) 0.018(3) -0.004(2) -0.0073(18) 0.0015(18)
C7 0.016 0.010 0.021 0.002 -0.010 0.002
C8 0.023(2) 0.015(3) 0.016(3) 0.001(2) -0.0079(18) 0.0012(19)
C9 0.021(2) 0.011(3) 0.017(3) 0.002(2) -0.0082(18) -0.0012(19)
C10 0.026(2) 0.007(3) 0.018(3) -0.001(2) -0.0089(19) -0.0012(19)
C11 0.023(2) 0.020(3) 0.022(3) 0.001(2) -0.0105(19) 0.000(2)
C12 0.033(3) 0.022(3) 0.018(3) -0.005(2) -0.002(2) 0.004(2)
C13 0.024(2) 0.014(3) 0.025(3) 0.000(2) -0.007(2) 0.001(2)
C14 0.020(2) 0.015(3) 0.021(3) 0.002(2) -0.0078(19) 0.000(2)
C15 0.020(2) 0.016(3) 0.022(3) 0.002(2) -0.0076(19) 0.0011(19)
C16 0.021(2) 0.011(3) 0.016(2) 0.002(2) -0.0084(18) 0.0020(19)
C17 0.026(2) 0.010(3) 0.015(2) 0.003(2) -0.0037(18) 0.001(2)
C18 0.022(2) 0.016(3) 0.021(3) 0.001(2) -0.0047(18) 0.000(2)
C19 0.017(2) 0.015(3) 0.020(3) 0.000(2) -0.0095(18) 0.0043(19)
C20 0.020(2) 0.021(3) 0.020(3) -0.001(2) -0.0082(19) 0.002(2)
C21 0.017(2) 0.025(3) 0.031(3) -0.001(3) -0.0086(19) -0.002(2)
C22 0.024(2) 0.028(4) 0.026(3) -0.001(3) -0.016(2) -0.002(2)
C23 0.033(3) 0.027(4) 0.020(3) 0.000(2) -0.016(2) 0.005(2)
C24 0.022(2) 0.026(3) 0.021(3) 0.005(2) -0.0085(19) 0.001(2)
C25 0.024(2) 0.016(3) 0.023(3) 0.000(2) -0.012(2) 0.007(2)
C26 0.017(2) 0.011(3) 0.021(3) 0.001(2) -0.0099(18) 0.0027(18)
S1 0.0305(7) 0.0269(9) 0.0263(8) 0.0006(6) -0.0127(5) -0.0002(6)
S2 0.0229(6) 0.0253(9) 0.0203(7) -0.0005(6) -0.0102(5) -0.0043(5)

loop_
_atom_type_symbol
_atom_type_description
_atom_type_scat_dispersion_real
_atom_type_scat_dispersion_imag
_atom_type_scat_source
C C 0.0033 0.0016 'International Tables Vol C Tables 4.2.6.8 and 6.1.1.4'
H H 0.0000 0.0000 'International Tables Vol C Tables 4.2.6.8 and 6.1.1.4'
S S 0.1246 0.1234 'International Tables Vol C Tables 4.2.6.8 and 6.1.1.4'

loop_
_geom_angle_atom_site_label_1
_geom_angle_atom_site_label_2
_geom_angle_atom_site_label_3
_geom_angle
C6 C1 C2 122.4(4)
C6 C1 S1 112.6(3)
C2 C1 S1 125.0(4)
C3 C2 C1 116.7(5)
C3 C2 H2 121.7
C1 C2 H2 121.7
C4 C3 C2 122.2(4)
C4 C3 H3 118.9
C2 C3 H3 118.9
C3 C4 C5 121.2(4)
C3 C4 H4 119.4
C5 C4 H4 119.4
C4 C5 C6 119.2(5)
C4 C5 H5 120.4
C6 C5 H5 120.4
C1 C6 C5 118.4(4)
C1 C6 C7 114.9(4)
C5 C6 C7 126.7(4)
C8 C7 C6 105.8(4)
C8 C7 H7 127.1
C6 C7 H7 127.1
C7 C8 C9 124.6(4)
C7 C8 S1 115.0(3)
C9 C8 S1 120.3(3)
C10 C9 C18 126.5(4)
C10 C9 C8 117.7(4)
C18 C9 C8 115.8(4)
C11 C10 C9 128.9(4)
C11 C10 C14 105.0(4)
C9 C10 C14 126.1(4)
C10 C11 C12 110.0(4)
C10 C11 H11 125.0
C12 C11 H11 125.0
C11 C12 C13 109.0(4)
C11 C12 H12 125.5
C13 C12 H12 125.5
C14 C13 C12 109.0(4)
C14 C13 H13 125.5
C12 C13 H13 125.5
C13 C14 C15 124.6(4)
C13 C14 C10 107.0(4)
C15 C14 C10 128.3(4)
C16 C15 C14 131.2(4)
C16 C15 H15 114.4
C14 C15 H15 114.4
C15 C16 C17 125.2(4)
C15 C16 C19 118.5(4)
C17 C16 C19 116.3(4)
C18 C17 C16 131.3(5)
C18 C17 H17 114.4
C16 C17 H17 114.4
C17 C18 C9 131.2(4)
C17 C18 H18 114.4
C9 C18 H18 114.4
C26 C19 C16 128.9(4)
C26 C19 S2 111.7(3)
C16 C19 S2 119.4(3)
C25 C20 C21 121.5(4)
C25 C20 S2 111.8(3)
C21 C20 S2 126.7(4)
C22 C21 C20 117.9(5)
C22 C21 H21 121.0
C20 C21 H21 121.0
C21 C22 C23 121.2(4)
C21 C22 H22 119.4
C23 C22 H22 119.4
C22 C23 C24 121.2(5)
C22 C23 H23 119.4
C24 C23 H23 119.4
C23 C24 C25 118.5(5)
C23 C24 H24 120.8
C25 C24 H24 120.8
C20 C25 C24 119.7(4)
C20 C25 C26 111.8(4)
C24 C25 C26 128.5(5)
C19 C26 C25 113.2(4)
C19 C26 H26 123.4
C25 C26 H26 123.4
C1 S1 C8 91.5(2)
C20 S2 C19 91.5(2)

loop_
_geom_bond_atom_site_label_1
_geom_bond_atom_site_label_2
_geom_bond_distance
C1 C6 1.395(7)
C1 C2 1.411(7)
C1 S1 1.725(4)
C2 C3 1.387(7)
C2 H2 0.9500
C3 C4 1.371(7)
C3 H3 0.9500
C4 C5 1.380(6)
C4 H4 0.9500
C5 C6 1.415(6)
C5 H5 0.9500
C6 C7 1.499(5)
C7 C8 1.450(6)
C7 H7 0.9500
C8 C9 1.494(6)
C8 S1 1.746(5)
C9 C10 1.407(6)
C9 C18 1.408(6)
C10 C11 1.387(7)
C10 C14 1.512(6)
C11 C12 1.392(6)
C11 H11 0.9500
C12 C13 1.402(6)
C12 H12 0.9500
C13 C14 1.374(7)
C13 H13 0.9500
C14 C15 1.401(6)
C15 C16 1.379(6)
C15 H15 0.9500
C16 C17 1.402(6)
C16 C19 1.490(6)
C17 C18 1.392(6)
C17 H17 0.9500
C18 H18 0.9500
C19 C26 1.360(6)
C19 S2 1.762(5)
C20 C25 1.401(7)
C20 C21 1.408(6)
C20 S2 1.727(5)
C21 C22 1.381(7)
C21 H21 0.9500
C22 C23 1.393(7)
C22 H22 0.9500
C23 C24 1.394(6)
C23 H23 0.9500
C24 C25 1.403(7)
C24 H24 0.9500
C25 C26 1.442(6)
C26 H26 0.9500

loop_
_geom_torsion_atom_site_label_1
_geom_torsion_atom_site_label_2
_geom_torsion_atom_site_label_3
_geom_torsion_atom_site_label_4
_geom_torsion
C6 C1 C2 C3 0.0(8)
S1 C1 C2 C3 179.6(4)
C1 C2 C3 C4 0.6(8)
C2 C3 C4 C5 0.0(8)
C3 C4 C5 C6 -1.1(8)
C2 C1 C6 C5 -1.1(8)
S1 C1 C6 C5 179.3(4)
C2 C1 C6 C7 178.0(5)
S1 C1 C6 C7 -1.6(6)
C4 C5 C6 C1 1.6(7)
C4 C5 C6 C7 -177.4(5)
C1 C6 C7 C8 -0.4(6)
C5 C6 C7 C8 178.6(5)
C6 C7 C8 C9 179.6(5)
C6 C7 C8 S1 2.3(5)
C7 C8 C9 C10 42.4(7)
S1 C8 C9 C10 -140.4(4)
C7 C8 C9 C18 -136.3(5)
S1 C8 C9 C18 40.8(6)
C18 C9 C10 C11 -175.3(5)
C8 C9 C10 C11 6.1(8)
C18 C9 C10 C14 4.4(8)
C8 C9 C10 C14 -174.2(4)
C9 C10 C11 C12 -178.1(5)
C14 C10 C11 C12 2.1(5)
C10 C11 C12 C13 -1.3(6)
C11 C12 C13 C14 -0.1(6)
C12 C13 C14 C15 -176.4(5)
C12 C13 C14 C10 1.4(6)
C11 C10 C14 C13 -2.2(5)
C9 C10 C14 C13 178.1(5)
C11 C10 C14 C15 175.5(5)
C9 C10 C14 C15 -4.2(8)
C13 C14 C15 C16 175.9(5)
C10 C14 C15 C16 -1.5(9)
C14 C15 C16 C17 4.9(9)
C14 C15 C16 C19 -175.9(5)
C15 C16 C17 C18 -2.1(8)
C19 C16 C17 C18 178.7(5)
C16 C17 C18 C9 -1.6(9)
C10 C9 C18 C17 -0.2(9)
C8 C9 C18 C17 178.4(5)
C15 C16 C19 C26 157.0(5)
C17 C16 C19 C26 -23.8(7)
C15 C16 C19 S2 -23.0(6)
C17 C16 C19 S2 156.3(4)
C25 C20 C21 C22 -1.1(8)
S2 C20 C21 C22 -179.9(4)
C20 C21 C22 C23 1.1(8)
C21 C22 C23 C24 -1.3(8)
C22 C23 C24 C25 1.4(8)
C21 C20 C25 C24 1.2(8)
S2 C20 C25 C24 -179.8(4)
C21 C20 C25 C26 -179.3(5)
S2 C20 C25 C26 -0.3(5)
C23 C24 C25 C20 -1.4(8)
C23 C24 C25 C26 179.3(5)
C16 C19 C26 C25 179.6(5)
S2 C19 C26 C25 -0.4(5)
C20 C25 C26 C19 0.5(6)
C24 C25 C26 C19 179.9(5)
C6 C1 S1 C8 2.5(4)
C2 C1 S1 C8 -177.2(5)
C7 C8 S1 C1 -2.8(4)
C9 C8 S1 C1 179.8(4)
C25 C20 S2 C19 0.1(4)
C21 C20 S2 C19 179.0(5)
C26 C19 S2 C20 0.2(4)
C16 C19 S2 C20 -179.8(4)
